data_4126878
loop_
_publ_author_name
'Luo, Dong'
'Wang, Xue-Zhi'
'Yang, Chen'
'Zhou, Xiao-Ping'
'Li, Dan'

_publ_section_title
;
 Self-Assembly of Chiral Metal-Organic Tetartoid.
;
_journal_name_full 'Journal of the American Chemical Society'
_journal_paper_doi 10.1021/jacs.7b11285
_journal_year 2017
_chemical_formula_sum 'C216 H224 Co20 F42 N72 O16 P7'
_chemical_formula_weight 6278.05
_space_group_crystal_system cubic
_space_group_IT_number 196
_space_group_name_Hall 'F 2 2 3'
_space_group_name_H-M_alt 'F 2 3'
_symmetry_space_group_name_Hall 'F 2 2 3'
_symmetry_space_group_name_H-M 'F 2 3'
_atom_sites_solution_hydrogens mixed
_audit_creation_method SHELXL-2014/7
_cell_angle_alpha 90
_cell_angle_beta 90
_cell_angle_gamma 90
_cell_formula_units_Z 4
_cell_length_a 32.9732(2)
_cell_length_b 32.9732(2)
_cell_length_c 32.9732(2)
_cell_measurement_reflns_used 4288
_cell_measurement_temperature 100(2)
_cell_measurement_theta_max 69.8890
_cell_measurement_theta_min 4.6140
_cell_volume 35849.5(4)
_computing_structure_refinement 'SHELXL-2014/7 (Sheldrick, 2014)'
_diffrn_ambient_temperature 100(2)
_diffrn_detector_area_resol_mean 10
_diffrn_measured_fraction_theta_full 0.982
_diffrn_measured_fraction_theta_max 0.960
_diffrn_measurement_device_type 'XtaLAB AFC12 (RINC): Kappa single'
_diffrn_measurement_method '\w scans'
_diffrn_radiation_type CuK\a
_diffrn_radiation_wavelength 1.54178
_diffrn_reflns_av_R_equivalents 0.0346
_diffrn_reflns_av_unetI/netI 0.0576
_diffrn_reflns_Laue_measured_fraction_full 0.982
_diffrn_reflns_Laue_measured_fraction_max 0.960
_diffrn_reflns_limit_h_max 40
_diffrn_reflns_limit_h_min -22
_diffrn_reflns_limit_k_max 37
_diffrn_reflns_limit_k_min -19
_diffrn_reflns_limit_l_max 21
_diffrn_reflns_limit_l_min -39
_diffrn_reflns_number 10465
_diffrn_reflns_point_group_measured_fraction_full 0.983
_diffrn_reflns_point_group_measured_fraction_max 0.962
_diffrn_reflns_theta_full 67.679
_diffrn_reflns_theta_max 70.567
_diffrn_reflns_theta_min 2.680
_diffrn_source 'fine-focus sealed X-ray tube'
_exptl_absorpt_coefficient_mu 7.955
_exptl_absorpt_correction_T_max 1
_exptl_absorpt_correction_T_min 0.67659
_exptl_absorpt_correction_type multi-scan
_exptl_crystal_colour purple
_exptl_crystal_density_diffrn 1.163
_exptl_crystal_description polyhedron
_exptl_crystal_F_000 12700
_exptl_crystal_size_max 0.23
_exptl_crystal_size_mid 0.21
_exptl_crystal_size_min 0.18
_refine_diff_density_max 1.214
_refine_diff_density_min -0.946
_refine_diff_density_rms 0.208
_refine_ls_abs_structure_details
;
 Refined as an inversion twin.
;
_refine_ls_abs_structure_Flack 0.18(2)
_refine_ls_extinction_method none
_refine_ls_goodness_of_fit_ref 1.793
_refine_ls_hydrogen_treatment constr
_refine_ls_matrix_type full
_refine_ls_number_parameters 288
_refine_ls_number_reflns 5060
_refine_ls_number_restraints 0
_refine_ls_restrained_S_all 1.793
_refine_ls_R_factor_all 0.1684
_refine_ls_R_factor_gt 0.1568
_refine_ls_shift/su_max 0.000
_refine_ls_shift/su_mean 0.000
_refine_ls_structure_factor_coef Fsqd
_refine_ls_weighting_details 'w=1/[\s^2^(Fo^2^)+(0.2000P)^2^] where P=(Fo^2^+2Fc^2^)/3'
_refine_ls_weighting_scheme calc
_refine_ls_wR_factor_gt 0.4104
_refine_ls_wR_factor_ref 0.4236
_reflns_Friedel_coverage 0.898
_reflns_Friedel_fraction_full 0.985
_reflns_Friedel_fraction_max 0.963
_reflns_number_gt 4148
_reflns_number_total 5060
_reflns_threshold_expression 'I > 2\s(I)'
_cod_data_source_file ja7b11285_si_002.cif
_cod_data_source_block delta-4
_cod_original_cell_volume 35849.5(7)
_cod_database_code 4126878
_shelx_shelxl_version_number 2014/7
_shelx_space_group_comment
;
The symmetry employed for this shelxl refinement is uniquely defined
by the following loop, which should always be used as a source of
symmetry information in preference to the above space-group names.
They are only intended as comments.
;

loop_
_space_group_symop_operation_xyz
'x, y, z'
'z, x, y'
'y, z, x'
'-y, -z, x'
'z, -x, -y'
'-y, z, -x'
'-z, -x, y'
'-z, x, -y'
'y, -z, -x'
'-x, -y, z'
'x, -y, -z'
'-x, y, -z'
'x, y+1/2, z+1/2'
'z, x+1/2, y+1/2'
'y, z+1/2, x+1/2'
'-y, -z+1/2, x+1/2'
'z, -x+1/2, -y+1/2'
'-y, z+1/2, -x+1/2'
'-z, -x+1/2, y+1/2'
'-z, x+1/2, -y+1/2'
'y, -z+1/2, -x+1/2'
'-x, -y+1/2, z+1/2'
'x, -y+1/2, -z+1/2'
'-x, y+1/2, -z+1/2'
'x+1/2, y, z+1/2'
'z+1/2, x, y+1/2'
'y+1/2, z, x+1/2'
'-y+1/2, -z, x+1/2'
'z+1/2, -x, -y+1/2'
'-y+1/2, z, -x+1/2'
'-z+1/2, -x, y+1/2'
'-z+1/2, x, -y+1/2'
'y+1/2, -z, -x+1/2'
'-x+1/2, -y, z+1/2'
'x+1/2, -y, -z+1/2'
'-x+1/2, y, -z+1/2'
'x+1/2, y+1/2, z'
'z+1/2, x+1/2, y'
'y+1/2, z+1/2, x'
'-y+1/2, -z+1/2, x'
'z+1/2, -x+1/2, -y'
'-y+1/2, z+1/2, -x'
'-z+1/2, -x+1/2, y'
'-z+1/2, x+1/2, -y'
'y+1/2, -z+1/2, -x'
'-x+1/2, -y+1/2, z'
'x+1/2, -y+1/2, -z'
'-x+1/2, y+1/2, -z'

loop_
_atom_site_label
_atom_site_type_symbol
_atom_site_fract_x
_atom_site_fract_y
_atom_site_fract_z
_atom_site_U_iso_or_equiv
_atom_site_adp_type
_atom_site_occupancy
_atom_site_site_symmetry_order
_atom_site_calc_flag
_atom_site_refinement_flags_posn
_atom_site_refinement_flags_adp
_atom_site_refinement_flags_occupancy
Co1 Co 0.89157(7) 0.39157(7) 0.10843(7) 0.0345(10) Uani 1 3 d S T P
Co2 Co 0.96904(11) 0.29588(11) 0.24490(11) 0.0584(10) Uani 1 1 d . . .
O2 O 0.9253(4) 0.2500 0.2500 0.021(2) Uani 1 2 d S T P
N2 N 0.9153(4) 0.3517(4) 0.1440(4) 0.031(3) Uani 1 1 d . . .
N3 N 0.9444(4) 0.3111(4) 0.1901(4) 0.037(3) Uani 1 1 d . . .
C16 C 0.9178(6) 0.3409(6) 0.1818(7) 0.051(4) Uani 1 1 d . . .
C17 C 0.9617(5) 0.3034(6) 0.1514(5) 0.042(4) Uani 1 1 d . . .
H17 H 0.9811 0.2837 0.1457 0.051 Uiso 1 1 calc R U .
C18 C 0.9454(5) 0.3296(6) 0.1240(6) 0.043(4) Uani 1 1 d . . .
P1 P 1.0000 0.5000 0.0000 0.038(3) Uani 1 12 d S T P
F1 F 0.9506(5) 0.5000 0.0000 0.057(4) Uani 1 2 d S T P
O1 O 1.0069(5) 0.2500 0.2500 0.048(4) Uani 1 2 d S T P
Co3 Co 0.88673(9) 0.38673(9) 0.38673(9) 0.0496(13) Uani 1 3 d S T P
N6 N 0.9229(5) 0.3668(5) 0.3426(5) 0.048(4) Uani 1 1 d . . .
C14 C 0.8927(7) 0.2973(7) 0.3274(7) 0.062(5) Uani 1 1 d . . .
H14A H 0.8847 0.2948 0.3552 0.094 Uiso 1 1 calc R U .
H14B H 0.9035 0.2719 0.3181 0.094 Uiso 1 1 calc R U .
H14C H 0.8696 0.3045 0.3112 0.094 Uiso 1 1 calc R U .
C12 C 0.9496(7) 0.3885(7) 0.3281(8) 0.064(6) Uani 1 1 d . . .
H12 H 0.9548 0.4150 0.3360 0.076 Uiso 1 1 calc R U .
N5 N 0.9511(4) 0.3302(4) 0.2923(4) 0.035(3) Uani 1 1 d . . .
C15 C 0.8882(6) 0.3529(6) 0.2165(6) 0.054(5) Uani 1 1 d . . .
H15A H 0.8757 0.3785 0.2101 0.081 Uiso 1 1 calc R U .
H15B H 0.9029 0.3553 0.2414 0.081 Uiso 1 1 calc R U .
H15C H 0.8676 0.3325 0.2192 0.081 Uiso 1 1 calc R U .
C13 C 0.9223(6) 0.3274(6) 0.3238(5) 0.046(4) Uani 1 1 d . . .
C11 C 0.9702(6) 0.3683(6) 0.2990(7) 0.054(5) Uani 1 1 d . . .
P2 P 0.7557(4) 0.5000 0.0000 0.083(3) Uani 1 2 d S T P
F2 F 0.7990(8) 0.5000 0.0000 0.119(10) Uani 1 2 d S T P
F4 F 0.7511(6) 0.4695(6) 0.0387(5) 0.095(5) Uani 1 1 d . . .
F3 F 0.7560(9) 0.5390(7) 0.0299(7) 0.136(9) Uani 1 1 d . . .
O3 O 0.9238(6) 0.4238(6) 0.4238(6) 0.085(9) Uani 1 3 d S T P
H3A H 0.9299 0.4482 0.4770 0.127 Uiso 0.3333 1 d R U P
H3B H 0.9734 0.4551 0.4262 0.127 Uiso 0.3333 1 d R U P
C7 C 1.0388(6) 0.3622(6) 0.1776(6) 0.046(4) Uani 1 1 d . . .
N4 N 1.0109(6) 0.3472(6) 0.2419(7) 0.070(5) Uani 1 1 d . . .
C9 C 1.0513(7) 0.3531(10) 0.2195(7) 0.072(7) Uani 1 1 d . . .
H9A H 1.0666 0.3754 0.2311 0.086 Uiso 1 1 calc R U .
H9B H 1.0676 0.3286 0.2206 0.086 Uiso 1 1 calc R U .
C6 C 1.0601(6) 0.3465(7) 0.1461(7) 0.059(5) Uani 1 1 d . . .
H6 H 1.0790 0.3264 0.1521 0.071 Uiso 1 1 calc R U .
C10 C 1.0071(6) 0.3727(5) 0.2697(5) 0.041(4) Uani 1 1 d . . .
H10 H 1.0257 0.3936 0.2729 0.049 Uiso 1 1 calc R U .
C4 C 1.0259(5) 0.3868(7) 0.0949(6) 0.051(5) Uani 1 1 d . . .
H4 H 1.0208 0.3946 0.0683 0.061 Uiso 1 1 calc R U .
C5 C 1.0562(6) 0.3580(7) 0.1051(6) 0.053(5) Uani 1 1 d . . .
H5 H 1.0731 0.3471 0.0853 0.064 Uiso 1 1 calc R U .
C3 C 1.0025(7) 0.4039(6) 0.1301(5) 0.054(5) Uani 1 1 d . . .
C8 C 1.0100(5) 0.3911(6) 0.1681(6) 0.048(4) Uani 1 1 d . . .
H8 H 0.9949 0.4023 0.1891 0.058 Uiso 1 1 calc R U .
C2 C 0.9721(7) 0.4385(6) 0.1189(6) 0.055(5) Uani 1 1 d . . .
H2A H 0.9805 0.4635 0.1318 0.066 Uiso 1 1 calc R U .
H2B H 0.9723 0.4427 0.0898 0.066 Uiso 1 1 calc R U .
N1 N 0.9329(4) 0.4288(4) 0.1314(4) 0.029(2) Uani 1 1 d . . .
C1 C 0.9166(6) 0.4525(7) 0.1625(6) 0.055(5) Uani 1 1 d . . .
H1 H 0.9318 0.4716 0.1767 0.066 Uiso 1 1 calc R U .
F5 F 0.7082(9) 0.5000 0.0000 0.143(12) Uani 1 2 d S T P

loop_
_atom_site_aniso_label
_atom_site_aniso_U_11
_atom_site_aniso_U_22
_atom_site_aniso_U_33
_atom_site_aniso_U_23
_atom_site_aniso_U_13
_atom_site_aniso_U_12
Co1 0.0345(10) 0.0345(10) 0.0345(10) 0.0022(10) 0.0022(10) -0.0022(10)
Co2 0.064(2) 0.0600(19) 0.0514(19) 0.0055(16) 0.0000(15) 0.0069(16)
O2 0.022(6) 0.024(6) 0.015(5) 0.000(5) 0.000 0.000
N2 0.041(7) 0.027(6) 0.026(6) 0.009(5) 0.016(5) 0.005(5)
N3 0.042(7) 0.030(6) 0.040(7) -0.009(5) 0.000(6) 0.004(6)
C16 0.051(10) 0.043(10) 0.059(11) 0.014(9) -0.006(9) -0.004(8)
C17 0.034(8) 0.048(9) 0.044(9) -0.011(8) 0.001(7) 0.007(7)
C18 0.030(8) 0.049(10) 0.050(10) 0.010(8) 0.006(7) 0.003(7)
P1 0.038(3) 0.038(3) 0.038(3) 0.000 0.000 0.000
F1 0.051(9) 0.048(8) 0.071(10) 0.009(8) 0.000 0.000
O1 0.043(9) 0.052(9) 0.048(9) 0.008(9) 0.000 0.000
Co3 0.0496(13) 0.0496(13) 0.0496(13) -0.0025(13) -0.0025(13) -0.0025(13)
N6 0.057(9) 0.037(7) 0.050(9) -0.012(7) 0.003(7) 0.001(7)
C14 0.063(12) 0.055(11) 0.069(13) -0.006(10) 0.024(11) 0.008(10)
C12 0.059(12) 0.044(10) 0.088(16) 0.008(11) 0.016(11) 0.000(10)
N5 0.029(6) 0.035(7) 0.041(7) -0.001(6) 0.005(5) -0.003(5)
C15 0.060(11) 0.048(10) 0.055(11) 0.003(8) 0.000(9) -0.023(9)
C13 0.043(9) 0.059(11) 0.037(8) -0.003(8) 0.007(7) 0.001(8)
C11 0.052(11) 0.047(10) 0.062(12) -0.007(9) 0.016(9) -0.008(8)
P2 0.084(7) 0.073(6) 0.092(7) 0.005(5) 0.000 0.000
F2 0.076(14) 0.18(3) 0.105(18) 0.07(2) 0.000 0.000
F4 0.098(11) 0.103(12) 0.083(10) -0.002(9) -0.005(10) -0.001(11)
F3 0.19(2) 0.105(13) 0.110(14) 0.050(12) -0.067(16) -0.044(16)
O3 0.085(9) 0.085(9) 0.085(9) -0.004(10) -0.004(10) -0.004(10)
C7 0.044(9) 0.043(9) 0.052(10) 0.004(8) -0.002(8) -0.005(8)
N4 0.056(10) 0.073(12) 0.083(14) 0.003(11) 0.031(10) -0.007(9)
C9 0.052(12) 0.11(2) 0.054(12) -0.017(13) 0.023(10) -0.020(13)
C6 0.053(11) 0.055(11) 0.071(13) 0.003(11) -0.004(10) 0.017(9)
C10 0.056(10) 0.035(8) 0.032(7) -0.002(7) 0.001(7) 0.003(7)
C4 0.032(8) 0.083(14) 0.038(9) -0.013(9) 0.007(7) -0.011(9)
C5 0.051(10) 0.073(13) 0.036(9) 0.000(9) 0.005(8) 0.018(10)
C3 0.067(12) 0.062(12) 0.034(9) -0.008(8) 0.009(9) 0.020(10)
C8 0.041(9) 0.048(10) 0.055(10) 0.013(9) 0.018(8) 0.022(8)
C2 0.063(12) 0.049(10) 0.052(11) 0.014(9) 0.018(9) -0.009(9)
N1 0.032(6) 0.034(6) 0.021(5) 0.007(5) 0.004(5) -0.003(5)
C1 0.049(10) 0.073(13) 0.043(10) 0.015(9) -0.019(8) -0.021(10)
F5 0.074(16) 0.17(3) 0.19(3) 0.01(3) 0.000 0.000

loop_
_atom_type_symbol
_atom_type_description
_atom_type_scat_dispersion_real
_atom_type_scat_dispersion_imag
_atom_type_scat_source
C C 0.0181 0.0091 'International Tables Vol C Tables 4.2.6.8 and 6.1.1.4'
H H 0.0000 0.0000 'International Tables Vol C Tables 4.2.6.8 and 6.1.1.4'
N N 0.0311 0.0180 'International Tables Vol C Tables 4.2.6.8 and 6.1.1.4'
O O 0.0492 0.0322 'International Tables Vol C Tables 4.2.6.8 and 6.1.1.4'
F F 0.0727 0.0534 'International Tables Vol C Tables 4.2.6.8 and 6.1.1.4'
P P 0.2955 0.4335 'International Tables Vol C Tables 4.2.6.8 and 6.1.1.4'
Co Co -2.3653 3.6143 'International Tables Vol C Tables 4.2.6.8 and 6.1.1.4'

loop_
_geom_angle_atom_site_label_1
_geom_angle_atom_site_label_2
_geom_angle_atom_site_label_3
_geom_angle
_geom_angle_site_symmetry_1
_geom_angle_site_symmetry_3
N2 Co1 N2 96.3(5) . 45_556
N2 Co1 N2 96.3(5) . 20_645
N2 Co1 N2 96.3(5) 45_556 20_645
N2 Co1 N1 84.7(5) . 45_556
N2 Co1 N1 84.8(5) 45_556 45_556
N2 Co1 N1 178.4(6) 20_645 45_556
N2 Co1 N1 178.4(6) . 20_645
N2 Co1 N1 84.7(5) 45_556 20_645
N2 Co1 N1 84.8(5) 20_645 20_645
N1 Co1 N1 94.2(5) 45_556 20_645
N2 Co1 N1 84.9(5) . .
N2 Co1 N1 178.4(6) 45_556 .
N2 Co1 N1 84.7(5) 20_645 .
N1 Co1 N1 94.2(5) 45_556 .
N1 Co1 N1 94.2(5) 20_645 .
O1 Co2 N5 123.5(4) . .
O1 Co2 N3 121.1(4) . .
N5 Co2 N3 115.4(6) . .
O1 Co2 O2 82.8(5) . .
N5 Co2 O2 98.1(4) . .
N3 Co2 O2 88.6(4) . .
O1 Co2 N4 101.5(7) . .
N5 Co2 N4 77.7(7) . .
N3 Co2 N4 91.2(7) . .
O2 Co2 N4 175.2(6) . .
Co2 O2 Co2 93.1(5) . 23
C16 N2 C18 105.4(15) . .
C16 N2 Co1 142.8(13) . .
C18 N2 Co1 110.9(10) . .
C16 N3 C17 102.1(15) . .
C16 N3 Co2 128.3(13) . .
C17 N3 Co2 126.1(11) . .
N2 C16 N3 115.9(19) . .
N2 C16 C15 126.6(18) . .
N3 C16 C15 116.5(17) . .
C18 C17 N3 108.9(15) . .
C17 C18 C1 134.0(18) . 45_556
C17 C18 N2 107.4(15) . .
C1 C18 N2 118.6(17) 45_556 .
F1 P1 F1 180.0 . 10_765
F1 P1 F1 90.000(1) . 14_644
F1 P1 F1 90.000(1) 10_765 14_644
F1 P1 F1 90.000(1) . 39_554
F1 P1 F1 90.000(1) 10_765 39_554
F1 P1 F1 90.0 14_644 39_554
F1 P1 F1 90.000(1) . 17_665
F1 P1 F1 90.000(1) 10_765 17_665
F1 P1 F1 180.0 14_644 17_665
F1 P1 F1 90.0 39_554 17_665
F1 P1 F1 90.000(1) . 42_656
F1 P1 F1 90.000(1) 10_765 42_656
F1 P1 F1 90.0 14_644 42_656
F1 P1 F1 180.0 39_554 42_656
F1 P1 F1 90.0 17_665 42_656
Co2 O1 Co2 101.4(8) 23 .
N6 Co3 N6 113.2(4) 38_545 27_554
N6 Co3 N6 113.2(4) 38_545 .
N6 Co3 N6 113.2(4) 27_554 .
N6 Co3 O3 105.4(5) 38_545 .
N6 Co3 O3 105.4(5) 27_554 .
N6 Co3 O3 105.4(5) . .
C12 N6 C13 111.6(17) . .
C12 N6 Co3 121.4(15) . .
C13 N6 Co3 127.1(13) . .
N6 C12 C11 110(2) . .
C13 N5 C11 104.0(15) . .
C13 N5 Co2 136.9(12) . .
C11 N5 Co2 119.1(12) . .
C14 C13 N5 125.3(17) . .
C14 C13 N6 128.0(17) . .
N5 C13 N6 104.4(15) . .
C12 C11 N5 108.8(17) . .
C12 C11 C10 141.9(18) . .
N5 C11 C10 109.3(15) . .
F2 P2 F5 180.0 . .
F2 P2 F3 89.7(11) . .
F5 P2 F3 90.3(11) . .
F2 P2 F3 89.7(11) . 11_565
F5 P2 F3 90.3(11) . 11_565
F3 P2 F3 179(2) . 11_565
F2 P2 F4 95.3(8) . .
F5 P2 F4 84.7(8) . .
F3 P2 F4 90.8(9) . .
F3 P2 F4 89.3(9) 11_565 .
F2 P2 F4 95.3(8) . 11_565
F5 P2 F4 84.7(8) . 11_565
F3 P2 F4 89.3(9) . 11_565
F3 P2 F4 90.8(9) 11_565 11_565
F4 P2 F4 169.4(16) . 11_565
C6 C7 C8 116.4(18) . .
C6 C7 C9 119.8(19) . .
C8 C7 C9 123(2) . .
C10 N4 C9 110.8(19) . .
C10 N4 Co2 115.0(13) . .
C9 N4 Co2 131.9(17) . .
C7 C9 N4 103.6(19) . .
C7 C6 C5 125.8(19) . .
N4 C10 C11 118.1(17) . .
C5 C4 C3 115.4(17) . .
C6 C5 C4 118.1(17) . .
C8 C3 C4 120.6(18) . .
C8 C3 C2 124.5(16) . .
C4 C3 C2 114.9(17) . .
C3 C8 C7 123.6(17) . .
N1 C2 C3 111.1(15) . .
C1 N1 C2 116.3(15) . .
C1 N1 Co1 111.3(11) . .
C2 N1 Co1 131.8(13) . .
C18 C1 N1 114.5(17) 20_645 .

loop_
_geom_bond_atom_site_label_1
_geom_bond_atom_site_label_2
_geom_bond_distance
_geom_bond_site_symmetry_2
Co1 N2 1.928(12) .
Co1 N2 1.928(12) 45_556
Co1 N2 1.928(12) 20_645
Co1 N1 1.983(13) 45_556
Co1 N1 1.983(13) 20_645
Co1 N1 1.983(13) .
Co2 O1 1.968(11) .
Co2 N5 2.019(14) .
Co2 N3 2.043(15) .
Co2 O2 2.096(9) .
Co2 N4 2.19(2) .
O2 Co2 2.096(9) 23
N2 C16 1.30(2) .
N2 C18 1.40(2) .
N3 C16 1.35(2) .
N3 C17 1.42(2) .
C16 C15 1.55(3) .
C17 C18 1.36(3) .
C18 C1 1.38(3) 45_556
P1 F1 1.630(16) .
P1 F1 1.630(16) 10_765
P1 F1 1.630(16) 14_644
P1 F1 1.630(16) 39_554
P1 F1 1.630(16) 17_665
P1 F1 1.630(16) 42_656
O1 Co2 1.968(11) 23
Co3 N6 1.994(15) 38_545
Co3 N6 1.994(15) 27_554
Co3 N6 1.994(15) .
Co3 O3 2.12(3) .
N6 C12 1.23(3) .
N6 C13 1.44(2) .
C14 C13 1.40(3) .
C12 C11 1.35(3) .
N5 C13 1.41(2) .
N5 C11 1.42(2) .
C11 C10 1.56(3) .
P2 F2 1.43(3) .
P2 F5 1.57(3) .
P2 F3 1.62(3) .
P2 F3 1.62(3) 11_565
P2 F4 1.631(18) .
P2 F4 1.632(18) 11_565
C7 C6 1.36(3) .
C7 C8 1.38(3) .
C7 C9 1.47(3) .
N4 C10 1.25(3) .
N4 C9 1.53(3) .
C6 C5 1.41(3) .
C4 C5 1.42(3) .
C4 C3 1.50(2) .
C3 C8 1.34(3) .
C3 C2 1.56(3) .
C2 N1 1.39(2) .
N1 C1 1.40(3) .
C1 C18 1.38(3) 20_645

loop_
_platon_squeeze_void_nr
_platon_squeeze_void_average_x
_platon_squeeze_void_average_y
_platon_squeeze_void_average_z
_platon_squeeze_void_volume
_platon_squeeze_void_count_electrons
_platon_squeeze_void_content
1 0.000 -0.002 -0.001 13335 3689 ' '
2 0.750 0.250 0.250 357 174 ' '
3 0.250 0.250 0.750 357 174 ' '
4 0.250 0.750 0.250 357 174 ' '
5 0.750 0.750 0.750 357 174 ' '
